data_1527433
loop_
_publ_author_name
'Gratz, E.'
'Loewenhaupt, M.'
'Frick, B.'
'Divis, M.'
'Steiner, W.'
'Bauer, E.'
'Mueller, H.'
'Nowotny, H.'
'Pillmayr, N.'

_publ_section_title
;
 Structural, magnetic, electronic and transport properties of Nd Cu2
;
_journal_name_full 'Journal of Physics: Condensed Matter'
_journal_page_first 9297
_journal_page_last 9318
_journal_volume 3
_journal_year 1991
_chemical_formula_sum 'Cu2 Nd'
_space_group_IT_number 74
_symmetry_space_group_name_Hall '-I 2b 2'
_symmetry_space_group_name_H-M 'I m m a'
_cell_angle_alpha 90
_cell_angle_beta 90
_cell_angle_gamma 90
_cell_formula_units_Z 4
_cell_length_a 4.3843
_cell_length_b 7.0326
_cell_length_c 7.4194
_cell_volume 228.763
_citation_journal_id_ASTM JCOMEL
_cod_data_source_file Gratz_JCOMEL_1991_414.cif
_cod_data_source_block Cu2Nd1
_cod_original_cell_volume 228.7626
_cod_original_formula_sum 'Cu2 Nd1'
_cod_database_code 1527433

loop_
_symmetry_equiv_pos_as_xyz
x,y,z
-x,-y+1/2,z
x,-y,-z
-x,y+1/2,-z
-x,-y,-z
x,y-1/2,-z
-x,y,z
x,-y-1/2,z
x+1/2,y+1/2,z+1/2
-x+1/2,-y+1,z+1/2
x+1/2,-y+1/2,-z+1/2
-x+1/2,y+1,-z+1/2
-x+1/2,-y+1/2,-z+1/2
x+1/2,y,-z+1/2
-x+1/2,y+1/2,z+1/2
x+1/2,-y,z+1/2

loop_
_atom_site_label
_atom_site_type_symbol
_atom_site_fract_x
_atom_site_fract_y
_atom_site_fract_z
_atom_site_occupancy
_atom_site_U_iso_or_equiv
Cu1 Cu 0 0.0506 0.1659 1 0.0
Nd1 Nd 0 0.25 0.5383 1 0.0
